data_4335161
loop_
_publ_author_name
'Dinesh Maity'
'Shyamal Das'
'Sourav Mardanya'
'Sujoy Baitalik'

_publ_section_title
;
 Synthesis, Structural Characterization, and Photophysical,
 Spectroelectrochemical, and Anion-Sensing Studies of Heteroleptic
 Ruthenium(II) Complexes Derived from 4'-Polyaromatic-Substituted
 Terpyridine Derivatives and 2,6-Bis(benzimidazol-2-yl)pyridine
;
_journal_name_full 'Inorganic Chemistry'
_journal_page_first 6820
_journal_page_last 6838
_journal_paper_doi 10.1021/ic3022326
_journal_volume 52
_journal_year 2013
_chemical_formula_sum 'C45.5 H31 N8 O Ru'
_chemical_formula_weight 806.85
_chemical_name_systematic
; 
 ? 
;
_space_group_IT_number 2
_symmetry_cell_setting triclinic
_symmetry_space_group_name_Hall '-P 1'
_symmetry_space_group_name_H-M 'P -1'
_atom_sites_solution_hydrogens geom
_atom_sites_solution_primary direct
_atom_sites_solution_secondary difmap
_audit_creation_method SHELXL-97
_cell_angle_alpha 90.232(16)
_cell_angle_beta 105.127(15)
_cell_angle_gamma 104.184(15)
_cell_formula_units_Z 4
_cell_length_a 14.356(3)
_cell_length_b 14.677(4)
_cell_length_c 19.952(5)
_cell_measurement_reflns_used 5816
_cell_measurement_temperature 293(2)
_cell_measurement_theta_max 21.24
_cell_measurement_theta_min 2.35
_cell_volume 3924.2(17)
_computing_cell_refinement 'Bruker SAINT'
_computing_data_collection 'Bruker APEX2'
_computing_data_reduction 'Bruker SAINT'
_computing_molecular_graphics 'Bruker SHELXTL'
_computing_publication_material 'Bruker SHELXTL'
_computing_structure_refinement 'SHELXL-97 (Sheldrick, 1997)'
_computing_structure_solution 'SHELXS-97 (Sheldrick, 1990)'
_diffrn_ambient_temperature 293(2)
_diffrn_measured_fraction_theta_full 0.985
_diffrn_measured_fraction_theta_max 0.985
_diffrn_measurement_device_type 'Bruker APEX-II CCD'
_diffrn_measurement_method '\f and \w scans'
_diffrn_radiation_monochromator graphite
_diffrn_radiation_source 'fine-focus sealed tube'
_diffrn_radiation_type MoK\a
_diffrn_radiation_wavelength 0.71073
_diffrn_reflns_av_R_equivalents 0.0789
_diffrn_reflns_av_sigmaI/netI 0.1304
_diffrn_reflns_limit_h_max 17
_diffrn_reflns_limit_h_min -16
_diffrn_reflns_limit_k_max 17
_diffrn_reflns_limit_k_min -17
_diffrn_reflns_limit_l_max 23
_diffrn_reflns_limit_l_min -23
_diffrn_reflns_number 38232
_diffrn_reflns_theta_full 25.00
_diffrn_reflns_theta_max 25.00
_diffrn_reflns_theta_min 1.43
_exptl_absorpt_coefficient_mu 0.446
_exptl_absorpt_correction_T_max 0.8834
_exptl_absorpt_correction_T_min 0.8188
_exptl_absorpt_correction_type multi-scan
_exptl_absorpt_process_details 'SADABS (Sheldrick, 1996)'
_exptl_crystal_colour red
_exptl_crystal_density_diffrn 1.366
_exptl_crystal_description rectanguler
_exptl_crystal_F_000 1648
_exptl_crystal_size_max 0.45
_exptl_crystal_size_mid 0.42
_exptl_crystal_size_min 0.38
_platon_squeeze_details
;
;
_refine_diff_density_max 1.775
_refine_diff_density_min -1.653
_refine_diff_density_rms 0.133
_refine_ls_extinction_method none
_refine_ls_goodness_of_fit_ref 0.989
_refine_ls_hydrogen_treatment constr
_refine_ls_matrix_type full
_refine_ls_number_parameters 1002
_refine_ls_number_reflns 13634
_refine_ls_number_restraints 0
_refine_ls_restrained_S_all 0.989
_refine_ls_R_factor_all 0.1319
_refine_ls_R_factor_gt 0.0752
_refine_ls_shift/su_max 0.000
_refine_ls_shift/su_mean 0.000
_refine_ls_structure_factor_coef Fsqd
_refine_ls_weighting_details 'calc w=1/[\s^2^(Fo^2^)+(0.1000P)^2^+0.0000P] where P=(Fo^2^+2Fc^2^)/3'
_refine_ls_weighting_scheme calc
_refine_ls_wR_factor_gt 0.1809
_refine_ls_wR_factor_ref 0.2021
_reflns_number_gt 7262
_reflns_number_total 13634
_reflns_threshold_expression >2sigma(I)
_cod_data_source_file ic3022326_si_002_2.cif
_cod_data_source_block 2
_cod_original_sg_symbol_H-M 'P -1 '
_cod_database_code 4335161

loop_
_symmetry_equiv_pos_as_xyz
'x, y, z'
'-x, -y, -z'

loop_
_atom_site_label
_atom_site_type_symbol
_atom_site_fract_x
_atom_site_fract_y
_atom_site_fract_z
_atom_site_U_iso_or_equiv
_atom_site_adp_type
_atom_site_occupancy
_atom_site_symmetry_multiplicity
_atom_site_calc_flag
_atom_site_refinement_flags
Ru1 Ru 0.84264(4) 0.15824(4) 0.28274(3) 0.04080(19) Uani 1 1 d .
Ru2 Ru 0.08495(4) 0.70342(4) 0.21216(3) 0.03996(19) Uani 1 1 d .
N7 N 0.7810(4) 0.0723(4) 0.2006(3) 0.0376(13) Uani 1 1 d .
N15 N 0.1478(3) 0.6450(4) 0.2938(2) 0.0374(13) Uani 1 1 d .
N3 N 0.9100(4) 0.2490(3) 0.3659(3) 0.0409(13) Uani 1 1 d .
N14 N 0.0626(4) 0.5690(4) 0.1710(3) 0.0410(13) Uani 1 1 d .
C79 C 0.3176(4) 0.5305(4) 0.4652(3) 0.0362(15) Uani 1 1 d .
N12 N 0.2595(5) 0.8352(4) 0.0844(3) 0.0569(16) Uani 1 1 d .
N8 N 0.8565(4) 0.0321(4) 0.3228(3) 0.0421(14) Uani 1 1 d .
N16 N 0.1258(4) 0.8123(4) 0.2864(3) 0.0423(13) Uani 1 1 d .
C87 C 0.4347(5) 0.5523(5) 0.5808(3) 0.0393(16) Uani 1 1 d .
N2 N 1.1515(4) 0.2670(4) 0.3364(3) 0.0504(15) Uani 1 1 d .
N10 N -0.2181(4) 0.6947(4) 0.1607(3) 0.0486(15) Uani 1 1 d .
C69 C 0.1548(5) 0.5556(5) 0.2876(3) 0.0388(16) Uani 1 1 d .
N6 N 0.8080(4) 0.2529(4) 0.2091(3) 0.0455(14) Uani 1 1 d .
N5 N 0.6771(4) 0.2193(4) 0.4131(3) 0.0545(16) Uani 1 1 d .
N9 N -0.0624(4) 0.6769(4) 0.2145(3) 0.0421(14) Uani 1 1 d .
N1 N 0.9890(4) 0.1903(4) 0.2787(3) 0.0452(14) Uani 1 1 d .
C72 C 0.2451(4) 0.6610(5) 0.4110(3) 0.0416(17) Uani 1 1 d .
H72 H 0.2736 0.6971 0.4531 0.050 Uiso 1 1 calc R
C35 C 0.6468(5) -0.1129(5) 0.0174(3) 0.0413(16) Uani 1 1 d .
C80 C 0.3289(5) 0.4380(4) 0.4592(3) 0.0431(17) Uani 1 1 d .
H80 H 0.2941 0.4000 0.4187 0.052 Uiso 1 1 calc R
N13 N 0.2074(4) 0.7578(4) 0.1725(3) 0.0462(14) Uani 1 1 d .
C82 C 0.4452(5) 0.4605(5) 0.5739(3) 0.0416(16) Uani 1 1 d .
C28 C 0.7359(4) -0.0829(5) 0.1451(3) 0.0411(16) Uani 1 1 d .
H28 H 0.7335 -0.1466 0.1482 0.049 Uiso 1 1 calc R
C81 C 0.3896(5) 0.4031(5) 0.5116(3) 0.0464(17) Uani 1 1 d .
H81 H 0.3948 0.3416 0.5067 0.056 Uiso 1 1 calc R
C68 C 0.1006(5) 0.5084(5) 0.2181(3) 0.0401(16) Uani 1 1 d .
C27 C 0.6973(5) -0.0483(5) 0.0808(3) 0.0415(17) Uani 1 1 d .
C83 C 0.5091(5) 0.4272(5) 0.6284(3) 0.0516(19) Uani 1 1 d .
H83 H 0.5158 0.3660 0.6247 0.062 Uiso 1 1 calc R
C73 C 0.1923(4) 0.6990(5) 0.3552(3) 0.0374(16) Uani 1 1 d .
N11 N 0.0240(4) 0.7642(4) 0.1265(3) 0.0456(14) Uani 1 1 d .
C57 C 0.1837(5) 0.8011(5) 0.1118(3) 0.0454(17) Uani 1 1 d .
C50 C -0.2213(5) 0.6463(5) 0.2196(3) 0.0440(17) Uani 1 1 d .
C70 C 0.2072(5) 0.5167(5) 0.3426(3) 0.0411(16) Uani 1 1 d .
H70 H 0.2100 0.4544 0.3378 0.049 Uiso 1 1 calc R
C6 C 1.1493(5) 0.2099(5) 0.2800(4) 0.0483(18) Uani 1 1 d .
C51 C -0.1221(5) 0.7106(5) 0.1615(3) 0.0428(17) Uani 1 1 d .
C29 C 0.7771(4) -0.0212(5) 0.2034(3) 0.0389(16) Uani 1 1 d .
C46 C -0.1092(5) 0.5861(5) 0.3131(3) 0.0508(18) Uani 1 1 d .
H46 H -0.0468 0.5766 0.3342 0.061 Uiso 1 1 calc R
C44 C 0.6041(5) -0.2063(5) 0.0213(3) 0.0470(17) Uani 1 1 d .
H44 H 0.6105 -0.2301 0.0650 0.056 Uiso 1 1 calc R
C43 C 0.5506(5) -0.2677(5) -0.0383(3) 0.0461(17) Uani 1 1 d .
C71 C 0.2568(4) 0.5701(4) 0.4061(3) 0.0369(15) Uani 1 1 d .
N4 N 0.7246(4) 0.1596(4) 0.3240(3) 0.0471(15) Uani 1 1 d .
C45 C -0.1250(5) 0.6352(4) 0.2532(3) 0.0368(16) Uani 1 1 d .
C30 C 0.8206(5) -0.0435(4) 0.2746(3) 0.0397(16) Uani 1 1 d .
C86 C 0.4891(5) 0.6085(5) 0.6415(3) 0.056(2) Uani 1 1 d .
H86 H 0.4836 0.6699 0.6461 0.068 Uiso 1 1 calc R
C74 C 0.1740(5) 0.7922(5) 0.3520(3) 0.0414(16) Uani 1 1 d .
C36 C 0.6380(5) -0.0783(5) -0.0494(3) 0.0530(19) Uani 1 1 d .
H36 H 0.6685 -0.0156 -0.0534 0.064 Uiso 1 1 calc R
C63 C 0.3074(5) 0.7658(5) 0.1854(3) 0.0408(16) Uani 1 1 d .
C38 C 0.5411(5) -0.2311(5) -0.1043(4) 0.0516(19) Uani 1 1 d .
C88 C 0.3713(5) 0.5858(5) 0.5256(3) 0.0444(17) Uani 1 1 d .
H88 H 0.3653 0.6471 0.5301 0.053 Uiso 1 1 calc R
C25 C 0.7492(5) 0.1082(4) 0.1377(3) 0.0418(17) Uani 1 1 d .
C3 C 1.1088(7) 0.0852(6) 0.1664(4) 0.064(2) Uani 1 1 d .
H3 H 1.0973 0.0440 0.1278 0.077 Uiso 1 1 calc R
C37 C 0.5860(5) -0.1349(5) -0.1072(3) 0.060(2) Uani 1 1 d .
H37 H 0.5796 -0.1097 -0.1504 0.071 Uiso 1 1 calc R
C26 C 0.7068(5) 0.0500(5) 0.0776(3) 0.0490(18) Uani 1 1 d .
H26 H 0.6846 0.0748 0.0354 0.059 Uiso 1 1 calc R
C39 C 0.4867(6) -0.2913(6) -0.1649(4) 0.069(2) Uani 1 1 d .
H39 H 0.4795 -0.2677 -0.2086 0.082 Uiso 1 1 calc R
C58 C 0.3386(6) 0.8126(5) 0.1301(4) 0.0537(19) Uani 1 1 d .
C24 C 0.7643(5) 0.2107(5) 0.1435(3) 0.0449(17) Uani 1 1 d .
C52 C -0.0750(5) 0.7603(5) 0.1109(3) 0.0474(18) Uani 1 1 d .
C85 C 0.5509(6) 0.5744(6) 0.6948(4) 0.064(2) Uani 1 1 d .
H85 H 0.5853 0.6116 0.7358 0.077 Uiso 1 1 calc R
C19 C 0.6246(5) 0.1200(5) 0.3144(3) 0.0476(18) Uani 1 1 d .
C78 C 0.1055(5) 0.8978(5) 0.2815(4) 0.057(2) Uani 1 1 d .
H78 H 0.0720 0.9125 0.2380 0.068 Uiso 1 1 calc R
C14 C 0.5962(5) 0.1582(5) 0.3693(4) 0.0542(19) Uani 1 1 d .
C5 C 1.2287(6) 0.1952(6) 0.2579(4) 0.063(2) Uani 1 1 d .
H5 H 1.2941 0.2278 0.2799 0.076 Uiso 1 1 calc R
C7 C 1.0546(5) 0.2520(5) 0.3327(3) 0.0463(17) Uani 1 1 d .
C55 C 0.0385(6) 0.8464(5) 0.0262(4) 0.069(2) Uani 1 1 d .
H55 H 0.0775 0.8752 -0.0022 0.083 Uiso 1 1 calc R
C23 C 0.7416(5) 0.2652(5) 0.0882(4) 0.056(2) Uani 1 1 d .
H23 H 0.7134 0.2369 0.0433 0.067 Uiso 1 1 calc R
C56 C 0.0803(5) 0.8056(5) 0.0853(3) 0.0494(18) Uani 1 1 d .
C2 C 1.0277(5) 0.1000(5) 0.1871(3) 0.0486(18) Uani 1 1 d .
H2 H 0.9624 0.0686 0.1641 0.058 Uiso 1 1 calc R
C67 C 0.0886(5) 0.4159(5) 0.1994(4) 0.0506(18) Uani 1 1 d .
H67 H 0.1162 0.3778 0.2317 0.061 Uiso 1 1 calc R
C84 C 0.5611(5) 0.4843(6) 0.6866(4) 0.055(2) Uani 1 1 d .
H84 H 0.6047 0.4622 0.7218 0.066 Uiso 1 1 calc R
C1 C 1.0498(5) 0.1646(5) 0.2442(3) 0.0411(16) Uani 1 1 d .
C61 C 0.4712(6) 0.7517(6) 0.2379(4) 0.070(2) Uani 1 1 d .
H61 H 0.5172 0.7314 0.2727 0.084 Uiso 1 1 calc R
C64 C 0.0106(5) 0.5301(6) 0.1070(3) 0.0530(19) Uani 1 1 d .
H64 H -0.0174 0.5684 0.0751 0.064 Uiso 1 1 calc R
C34 C 0.8992(5) 0.0166(5) 0.3890(3) 0.057(2) Uani 1 1 d .
H34 H 0.9261 0.0674 0.4222 0.069 Uiso 1 1 calc R
C15 C 0.4971(6) 0.1287(6) 0.3729(4) 0.069(2) Uani 1 1 d .
H15 H 0.4767 0.1525 0.4084 0.083 Uiso 1 1 calc R
C62 C 0.3730(5) 0.7345(5) 0.2399(4) 0.058(2) Uani 1 1 d .
H62 H 0.3514 0.7035 0.2758 0.070 Uiso 1 1 calc R
C8 C 1.0082(5) 0.2863(5) 0.3827(3) 0.0492(18) Uani 1 1 d .
C47 C -0.1889(6) 0.5523(5) 0.3395(4) 0.067(2) Uani 1 1 d .
H47 H -0.1799 0.5203 0.3798 0.081 Uiso 1 1 calc R
C13 C 0.7517(5) 0.2195(5) 0.3832(3) 0.0471(18) Uani 1 1 d .
C48 C -0.2838(6) 0.5648(6) 0.3073(4) 0.068(2) Uani 1 1 d .
H48 H -0.3361 0.5405 0.3268 0.082 Uiso 1 1 calc R
C59 C 0.4388(6) 0.8290(6) 0.1303(4) 0.071(2) Uani 1 1 d .
H59 H 0.4614 0.8594 0.0945 0.085 Uiso 1 1 calc R
C21 C 0.8004(6) 0.4012(5) 0.1654(4) 0.064(2) Uani 1 1 d .
H21 H 0.8122 0.4659 0.1740 0.077 Uiso 1 1 calc R
C77 C 0.1309(6) 0.9641(5) 0.3362(5) 0.070(2) Uani 1 1 d .
H77 H 0.1156 1.0220 0.3296 0.084 Uiso 1 1 calc R
C75 C 0.2009(5) 0.8576(5) 0.4087(4) 0.056(2) Uani 1 1 d .
H75 H 0.2341 0.8430 0.4523 0.068 Uiso 1 1 calc R
C53 C -0.1199(6) 0.8010(5) 0.0529(4) 0.065(2) Uani 1 1 d .
H53 H -0.1872 0.7999 0.0426 0.078 Uiso 1 1 calc R
C18 C 0.5565(6) 0.0522(5) 0.2650(4) 0.061(2) Uani 1 1 d .
H18 H 0.5755 0.0263 0.2296 0.073 Uiso 1 1 calc R
C49 C -0.3013(6) 0.6113(5) 0.2485(4) 0.060(2) Uani 1 1 d .
H49 H -0.3644 0.6197 0.2280 0.072 Uiso 1 1 calc R
C42 C 0.5061(6) -0.3625(6) -0.0357(4) 0.069(2) Uani 1 1 d .
H42 H 0.5116 -0.3879 0.0074 0.083 Uiso 1 1 calc R
C66 C 0.0356(6) 0.3784(5) 0.1329(4) 0.061(2) Uani 1 1 d .
H66 H 0.0267 0.3152 0.1199 0.073 Uiso 1 1 calc R
C33 C 0.9044(6) -0.0733(6) 0.4091(4) 0.072(2) Uani 1 1 d .
H33 H 0.9326 -0.0819 0.4555 0.087 Uiso 1 1 calc R
C11 C 0.9006(6) 0.3337(5) 0.4653(4) 0.065(2) Uani 1 1 d .
H11 H 0.8631 0.3505 0.4926 0.078 Uiso 1 1 calc R
C12 C 0.8548(5) 0.2706(5) 0.4074(3) 0.0510(19) Uani 1 1 d .
C76 C 0.1792(6) 0.9430(5) 0.4008(4) 0.065(2) Uani 1 1 d .
H76 H 0.1969 0.9865 0.4389 0.078 Uiso 1 1 calc R
C20 C 0.8231(5) 0.3455(5) 0.2191(4) 0.055(2) Uani 1 1 d .
H20 H 0.8501 0.3735 0.2642 0.066 Uiso 1 1 calc R
C31 C 0.8260(6) -0.1321(5) 0.2931(3) 0.059(2) Uani 1 1 d .
H31 H 0.8009 -0.1823 0.2593 0.071 Uiso 1 1 calc R
C41 C 0.4539(6) -0.4198(7) -0.0954(5) 0.085(3) Uani 1 1 d .
H41 H 0.4247 -0.4831 -0.0923 0.102 Uiso 1 1 calc R
C65 C -0.0039(5) 0.4377(6) 0.0858(4) 0.062(2) Uani 1 1 d .
H65 H -0.0399 0.4149 0.0405 0.074 Uiso 1 1 calc R
C17 C 0.4604(6) 0.0246(5) 0.2701(4) 0.067(2) Uani 1 1 d .
H17 H 0.4137 -0.0211 0.2378 0.080 Uiso 1 1 calc R
C60 C 0.5020(6) 0.7999(6) 0.1835(5) 0.073(2) Uani 1 1 d .
H60 H 0.5690 0.8123 0.1841 0.088 Uiso 1 1 calc R
C4 C 1.2074(7) 0.1310(6) 0.2026(5) 0.075(2) Uani 1 1 d .
H4 H 1.2597 0.1174 0.1885 0.090 Uiso 1 1 calc R
C54 C -0.0604(7) 0.8440(6) 0.0103(4) 0.079(3) Uani 1 1 d .
H54 H -0.0888 0.8712 -0.0294 0.095 Uiso 1 1 calc R
C16 C 0.4311(6) 0.0632(6) 0.3220(5) 0.069(2) Uani 1 1 d .
H16 H 0.3646 0.0443 0.3226 0.082 Uiso 1 1 calc R
C10 C 1.0024(6) 0.3714(6) 0.4820(4) 0.080(3) Uani 1 1 d .
H10 H 1.0336 0.4126 0.5214 0.096 Uiso 1 1 calc R
C40 C 0.4452(6) -0.3832(7) -0.1589(5) 0.085(3) Uani 1 1 d .
H40 H 0.4100 -0.4223 -0.1989 0.102 Uiso 1 1 calc R
C22 C 0.7606(6) 0.3606(6) 0.0995(4) 0.069(2) Uani 1 1 d .
H22 H 0.7463 0.3975 0.0623 0.083 Uiso 1 1 calc R
O2 O 0.8096(8) 0.8352(7) 0.5374(5) 0.202(4) Uani 1 1 d .
O1 O 0.1952(7) 0.4538(7) 0.0112(5) 0.168(4) Uani 1 1 d .
C90 C 0.2539(9) 0.4630(10) 0.0662(6) 0.104(4) Uani 1 1 d .
C32 C 0.8683(6) -0.1485(6) 0.3613(4) 0.078(3) Uani 1 1 d .
H32 H 0.8719 -0.2087 0.3738 0.094 Uiso 1 1 calc R
C9 C 1.0586(6) 0.3486(5) 0.4410(4) 0.066(2) Uani 1 1 d .
H9 H 1.1273 0.3738 0.4519 0.079 Uiso 1 1 calc R
C89 C 0.3102(11) 0.5511(9) 0.1028(6) 0.179(6) Uani 1 1 d .
H89A H 0.3798 0.5583 0.1066 0.268 Uiso 1 1 calc R
H89B H 0.3003 0.5530 0.1485 0.268 Uiso 1 1 calc R
H89C H 0.2885 0.6013 0.0778 0.268 Uiso 1 1 calc R
C91 C 0.2703(8) 0.3760(9) 0.1026(6) 0.132(4) Uani 1 1 d .
H91A H 0.2331 0.3210 0.0722 0.199 Uiso 1 1 calc R
H91B H 0.2481 0.3739 0.1442 0.199 Uiso 1 1 calc R
H91C H 0.3400 0.3779 0.1147 0.199 Uiso 1 1 calc R

loop_
_atom_site_aniso_label
_atom_site_aniso_U_11
_atom_site_aniso_U_22
_atom_site_aniso_U_33
_atom_site_aniso_U_23
_atom_site_aniso_U_13
_atom_site_aniso_U_12
Ru1 0.0484(4) 0.0406(4) 0.0321(3) -0.0005(2) 0.0114(3) 0.0084(3)
Ru2 0.0471(4) 0.0450(4) 0.0323(3) 0.0159(2) 0.0156(3) 0.0145(3)
N7 0.044(3) 0.031(3) 0.038(3) 0.010(2) 0.016(3) 0.005(3)
N15 0.042(3) 0.044(4) 0.032(3) 0.008(3) 0.015(3) 0.015(3)
N3 0.045(4) 0.035(3) 0.044(3) 0.006(3) 0.020(3) 0.003(3)
N14 0.037(3) 0.057(4) 0.030(3) 0.003(3) 0.009(3) 0.012(3)
C79 0.043(4) 0.035(4) 0.031(3) 0.005(3) 0.009(3) 0.012(3)
N12 0.060(4) 0.062(4) 0.053(4) 0.023(3) 0.027(3) 0.010(3)
N8 0.046(3) 0.043(4) 0.031(3) 0.005(3) 0.006(3) 0.005(3)
N16 0.049(3) 0.041(4) 0.043(3) 0.029(3) 0.021(3) 0.012(3)
C87 0.046(4) 0.042(4) 0.033(4) 0.012(3) 0.011(3) 0.016(3)
N2 0.042(4) 0.055(4) 0.050(4) 0.010(3) 0.013(3) 0.005(3)
N10 0.047(4) 0.053(4) 0.047(4) 0.006(3) 0.009(3) 0.019(3)
C69 0.045(4) 0.045(5) 0.032(4) 0.008(3) 0.014(3) 0.016(3)
N6 0.051(4) 0.044(4) 0.042(3) -0.002(3) 0.013(3) 0.012(3)
N5 0.056(4) 0.051(4) 0.058(4) -0.006(3) 0.026(3) 0.005(3)
N9 0.054(4) 0.044(4) 0.033(3) 0.009(3) 0.015(3) 0.018(3)
N1 0.058(4) 0.046(4) 0.038(3) 0.001(3) 0.015(3) 0.022(3)
C72 0.042(4) 0.052(5) 0.031(4) 0.001(3) 0.008(3) 0.015(4)
C35 0.049(4) 0.042(5) 0.034(4) 0.003(3) 0.009(3) 0.015(4)
C80 0.055(4) 0.036(4) 0.038(4) 0.005(3) 0.014(3) 0.008(3)
N13 0.051(4) 0.055(4) 0.039(3) 0.013(3) 0.016(3) 0.021(3)
C82 0.041(4) 0.048(5) 0.036(4) 0.012(3) 0.011(3) 0.012(3)
C28 0.050(4) 0.036(4) 0.037(4) 0.001(3) 0.013(3) 0.008(3)
C81 0.058(5) 0.037(4) 0.048(4) 0.013(3) 0.020(4) 0.014(4)
C68 0.039(4) 0.055(5) 0.028(3) 0.008(3) 0.008(3) 0.017(4)
C27 0.049(4) 0.042(5) 0.032(4) -0.001(3) 0.011(3) 0.009(4)
C83 0.057(5) 0.059(5) 0.041(4) 0.024(4) 0.008(4) 0.024(4)
C73 0.036(4) 0.042(4) 0.037(4) 0.007(3) 0.011(3) 0.014(3)
N11 0.051(4) 0.053(4) 0.039(3) 0.011(3) 0.016(3) 0.018(3)
C57 0.054(5) 0.041(4) 0.042(4) 0.017(3) 0.019(4) 0.007(4)
C50 0.053(5) 0.036(4) 0.045(4) -0.004(3) 0.019(4) 0.009(4)
C70 0.056(4) 0.033(4) 0.040(4) 0.013(3) 0.018(3) 0.016(3)
C6 0.052(5) 0.050(5) 0.054(4) 0.017(4) 0.023(4) 0.022(4)
C51 0.050(5) 0.047(5) 0.037(4) 0.007(3) 0.014(3) 0.019(4)
C29 0.047(4) 0.043(5) 0.029(3) -0.001(3) 0.016(3) 0.010(3)
C46 0.048(4) 0.056(5) 0.043(4) 0.010(3) 0.013(4) 0.003(4)
C44 0.057(5) 0.051(5) 0.030(4) 0.004(3) 0.006(3) 0.014(4)
C43 0.052(4) 0.039(5) 0.043(4) 0.002(3) 0.014(4) 0.004(4)
C71 0.041(4) 0.037(4) 0.036(4) 0.009(3) 0.014(3) 0.013(3)
N4 0.043(4) 0.053(4) 0.043(3) -0.005(3) 0.009(3) 0.012(3)
C45 0.048(4) 0.029(4) 0.033(4) 0.003(3) 0.011(3) 0.009(3)
C30 0.057(4) 0.030(4) 0.031(3) 0.013(3) 0.013(3) 0.008(3)
C86 0.075(5) 0.046(5) 0.042(4) 0.005(4) 0.008(4) 0.012(4)
C74 0.045(4) 0.047(5) 0.037(4) 0.009(3) 0.013(3) 0.018(4)
C36 0.072(5) 0.048(5) 0.037(4) 0.004(3) 0.018(4) 0.007(4)
C63 0.042(4) 0.045(4) 0.041(4) 0.008(3) 0.019(3) 0.013(3)
C38 0.054(5) 0.055(5) 0.043(4) -0.005(4) 0.008(4) 0.015(4)
C88 0.059(5) 0.038(4) 0.038(4) 0.008(3) 0.011(3) 0.017(4)
C25 0.056(4) 0.035(4) 0.035(4) 0.000(3) 0.010(3) 0.015(4)
C3 0.112(7) 0.064(6) 0.041(4) 0.020(4) 0.042(5) 0.041(6)
C37 0.083(6) 0.064(6) 0.030(4) 0.000(4) 0.016(4) 0.016(5)
C26 0.069(5) 0.041(5) 0.032(4) 0.005(3) 0.005(3) 0.015(4)
C39 0.079(6) 0.080(7) 0.041(4) -0.015(4) 0.007(4) 0.020(5)
C58 0.062(5) 0.050(5) 0.057(5) 0.010(4) 0.030(4) 0.013(4)
C24 0.054(5) 0.042(5) 0.040(4) 0.009(3) 0.012(4) 0.016(4)
C52 0.058(5) 0.053(5) 0.037(4) 0.013(3) 0.013(4) 0.024(4)
C85 0.077(6) 0.072(6) 0.039(4) 0.004(4) 0.003(4) 0.027(5)
C19 0.042(5) 0.052(5) 0.043(4) 0.008(4) 0.003(4) 0.010(4)
C78 0.078(5) 0.055(5) 0.045(4) 0.022(4) 0.016(4) 0.032(4)
C14 0.051(5) 0.063(5) 0.053(5) 0.006(4) 0.020(4) 0.018(4)
C5 0.066(5) 0.063(6) 0.070(6) 0.022(4) 0.032(5) 0.018(4)
C7 0.056(5) 0.041(4) 0.039(4) 0.007(3) 0.010(4) 0.009(4)
C55 0.083(6) 0.085(6) 0.049(5) 0.047(4) 0.027(5) 0.032(5)
C23 0.077(5) 0.047(5) 0.043(4) 0.005(4) 0.012(4) 0.020(4)
C56 0.060(5) 0.057(5) 0.039(4) 0.022(3) 0.021(4) 0.020(4)
C2 0.070(5) 0.044(5) 0.039(4) 0.013(3) 0.025(4) 0.017(4)
C67 0.066(5) 0.043(5) 0.043(4) 0.007(3) 0.012(4) 0.019(4)
C84 0.047(5) 0.078(6) 0.042(4) 0.024(4) 0.007(4) 0.021(4)
C1 0.053(5) 0.041(4) 0.036(4) 0.016(3) 0.016(4) 0.020(4)
C61 0.054(5) 0.091(7) 0.071(6) 0.020(5) 0.022(4) 0.023(5)
C64 0.054(5) 0.069(6) 0.034(4) 0.005(4) 0.009(4) 0.015(4)
C34 0.072(5) 0.056(5) 0.033(4) 0.001(4) 0.001(4) 0.010(4)
C15 0.068(6) 0.073(6) 0.070(6) 0.012(5) 0.027(5) 0.016(5)
C62 0.051(5) 0.071(6) 0.054(5) 0.014(4) 0.020(4) 0.014(4)
C8 0.060(5) 0.047(5) 0.037(4) -0.002(3) 0.012(4) 0.007(4)
C47 0.076(6) 0.071(6) 0.050(5) 0.012(4) 0.029(5) -0.003(5)
C13 0.047(5) 0.047(5) 0.045(4) -0.004(3) 0.012(4) 0.006(4)
C48 0.065(6) 0.069(6) 0.068(6) 0.003(5) 0.035(5) -0.005(5)
C59 0.075(6) 0.081(6) 0.071(6) 0.024(5) 0.041(5) 0.022(5)
C21 0.088(6) 0.039(5) 0.072(6) -0.002(4) 0.025(5) 0.024(4)
C77 0.096(7) 0.044(5) 0.078(6) 0.012(5) 0.019(5) 0.036(5)
C75 0.067(5) 0.056(5) 0.044(4) 0.009(4) 0.008(4) 0.021(4)
C53 0.070(5) 0.081(6) 0.052(5) 0.031(4) 0.018(4) 0.034(5)
C18 0.061(5) 0.060(6) 0.053(5) 0.002(4) 0.006(4) 0.008(4)
C49 0.049(5) 0.062(6) 0.067(5) -0.005(4) 0.018(4) 0.009(4)
C42 0.075(6) 0.065(6) 0.065(5) 0.000(5) 0.024(5) 0.008(5)
C66 0.087(6) 0.048(5) 0.048(5) 0.003(4) 0.024(4) 0.010(4)
C33 0.108(7) 0.065(6) 0.035(4) 0.010(4) 0.009(4) 0.016(5)
C11 0.063(5) 0.074(6) 0.057(5) -0.019(4) 0.029(4) 0.001(5)
C12 0.061(5) 0.051(5) 0.042(4) -0.011(4) 0.020(4) 0.009(4)
C76 0.099(6) 0.042(5) 0.058(5) 0.004(4) 0.024(5) 0.024(5)
C20 0.069(5) 0.037(5) 0.059(5) -0.004(4) 0.019(4) 0.014(4)
C31 0.091(6) 0.050(5) 0.034(4) 0.005(3) 0.006(4) 0.022(4)
C41 0.095(7) 0.075(7) 0.067(6) -0.018(6) 0.020(6) -0.006(5)
C65 0.074(6) 0.067(6) 0.037(4) -0.004(4) 0.009(4) 0.010(5)
C17 0.046(5) 0.064(6) 0.071(6) 0.004(4) 0.003(4) -0.006(4)
C60 0.045(5) 0.088(7) 0.089(7) 0.028(5) 0.028(5) 0.010(5)
C4 0.082(7) 0.089(7) 0.078(6) 0.031(5) 0.049(5) 0.038(6)
C54 0.083(7) 0.109(8) 0.055(5) 0.052(5) 0.019(5) 0.044(6)
C16 0.049(5) 0.085(7) 0.077(6) 0.025(5) 0.025(5) 0.016(5)
C10 0.075(6) 0.095(7) 0.057(5) -0.037(5) 0.019(5) -0.004(5)
C40 0.084(7) 0.078(8) 0.073(7) -0.039(6) -0.002(6) 0.008(6)
C22 0.099(7) 0.054(6) 0.056(5) 0.008(4) 0.012(5) 0.032(5)
O2 0.272(11) 0.150(8) 0.172(9) 0.034(7) 0.039(8) 0.053(8)
O1 0.173(8) 0.179(9) 0.105(7) 0.044(6) -0.014(6) 0.013(6)
C90 0.108(9) 0.146(12) 0.058(6) 0.017(7) 0.020(6) 0.034(8)
C32 0.127(8) 0.051(5) 0.048(5) 0.019(4) 0.008(5) 0.023(5)
C9 0.064(5) 0.063(6) 0.059(5) -0.013(4) 0.016(4) -0.003(4)
C89 0.293(18) 0.106(10) 0.100(9) -0.036(8) 0.033(10) 0.006(11)
C91 0.106(9) 0.171(13) 0.135(11) 0.029(10) 0.039(8) 0.055(9)

loop_
_atom_type_symbol
_atom_type_description
_atom_type_scat_dispersion_real
_atom_type_scat_dispersion_imag
_atom_type_scat_source
C C 0.0033 0.0016 'International Tables Vol C Tables 4.2.6.8 and 6.1.1.4'
H H 0.0000 0.0000 'International Tables Vol C Tables 4.2.6.8 and 6.1.1.4'
N N 0.0061 0.0033 'International Tables Vol C Tables 4.2.6.8 and 6.1.1.4'
Ru Ru -1.2594 0.8363 'International Tables Vol C Tables 4.2.6.8 and 6.1.1.4'
O O 0.0106 0.0060 'International Tables Vol C Tables 4.2.6.8 and 6.1.1.4'

loop_
_geom_angle_atom_site_label_1
_geom_angle_atom_site_label_2
_geom_angle_atom_site_label_3
_geom_angle
N7 Ru1 N3 178.0(2)
N7 Ru1 N8 78.8(2)
N3 Ru1 N8 102.0(2)
N7 Ru1 N1 99.9(2)
N3 Ru1 N1 78.3(2)
N8 Ru1 N1 90.3(2)
N7 Ru1 N4 103.3(2)
N3 Ru1 N4 78.5(2)
N8 Ru1 N4 92.3(2)
N1 Ru1 N4 156.6(2)
N7 Ru1 N6 80.1(2)
N3 Ru1 N6 99.1(2)
N8 Ru1 N6 158.8(2)
N1 Ru1 N6 91.8(2)
N4 Ru1 N6 94.1(2)
N15 Ru2 N11 178.1(2)
N15 Ru2 N16 79.4(2)
N11 Ru2 N16 101.1(2)
N15 Ru2 N14 78.9(2)
N11 Ru2 N14 100.7(2)
N16 Ru2 N14 158.1(2)
N15 Ru2 N9 103.8(2)
N11 Ru2 N9 78.0(2)
N16 Ru2 N9 91.30(19)
N14 Ru2 N9 91.30(19)
N15 Ru2 N13 100.7(2)
N11 Ru2 N13 77.4(2)
N16 Ru2 N13 93.0(2)
N14 Ru2 N13 93.6(2)
N9 Ru2 N13 155.4(2)
C29 N7 C25 119.9(5)
C29 N7 Ru1 121.0(4)
C25 N7 Ru1 118.9(4)
C69 N15 C73 120.9(5)
C69 N15 Ru2 120.0(4)
C73 N15 Ru2 118.8(4)
C8 N3 C12 119.9(5)
C8 N3 Ru1 120.7(4)
C12 N3 Ru1 119.4(4)
C64 N14 C68 116.1(6)
C64 N14 Ru2 128.9(5)
C68 N14 Ru2 114.8(4)
C88 C79 C80 117.9(6)
C88 C79 C71 120.7(5)
C80 C79 C71 121.2(5)
C57 N12 C58 103.3(6)
C34 N8 C30 117.8(6)
C34 N8 Ru1 127.9(5)
C30 N8 Ru1 114.3(4)
C78 N16 C74 116.1(6)
C78 N16 Ru2 129.2(4)
C74 N16 Ru2 114.5(4)
C86 C87 C82 119.0(6)
C86 C87 C88 121.9(6)
C82 C87 C88 119.2(6)
C7 N2 C6 102.0(5)
C51 N10 C50 102.4(5)
N15 C69 C70 120.8(6)
N15 C69 C68 112.9(6)
C70 C69 C68 126.3(6)
C20 N6 C24 119.2(6)
C20 N6 Ru1 127.9(5)
C24 N6 Ru1 112.9(4)
C13 N5 C14 103.4(5)
C51 N9 C45 104.0(5)
C51 N9 Ru2 114.7(4)
C45 N9 Ru2 141.3(5)
C1 N1 C7 103.5(5)
C1 N1 Ru1 141.8(4)
C7 N1 Ru1 114.3(4)
C73 C72 C71 121.8(6)
C44 C35 C36 118.0(6)
C44 C35 C27 121.6(6)
C36 C35 C27 120.3(6)
C81 C80 C79 121.6(6)
C63 N13 C57 104.2(6)
C63 N13 Ru2 142.2(5)
C57 N13 Ru2 113.6(4)
C87 C82 C83 119.4(6)
C87 C82 C81 118.9(6)
C83 C82 C81 121.7(6)
C29 C28 C27 119.1(6)
C80 C81 C82 120.3(6)
C67 C68 N14 121.9(6)
C67 C68 C69 125.1(6)
N14 C68 C69 113.0(6)
C28 C27 C26 118.7(5)
C28 C27 C35 121.0(6)
C26 C27 C35 120.2(6)
C84 C83 C82 119.8(7)
N15 C73 C72 119.1(6)
N15 C73 C74 112.6(5)
C72 C73 C74 128.3(6)
C56 N11 C52 121.1(6)
C56 N11 Ru2 120.3(5)
C52 N11 Ru2 118.6(5)
N12 C57 N13 115.3(6)
N12 C57 C56 127.7(6)
N13 C57 C56 117.0(6)
N10 C50 C49 130.3(7)
N10 C50 C45 109.8(6)
C49 C50 C45 119.9(7)
C69 C70 C71 120.5(6)
C5 C6 N2 128.6(7)
C5 C6 C1 121.2(7)
N2 C6 C1 110.2(6)
N10 C51 N9 116.7(6)
N10 C51 C52 126.7(6)
N9 C51 C52 116.6(6)
N7 C29 C28 121.8(6)
N7 C29 C30 111.1(5)
C28 C29 C30 127.2(6)
C47 C46 C45 117.5(7)
C35 C44 C43 122.5(6)
C42 C43 C44 123.6(7)
C42 C43 C38 117.9(6)
C44 C43 C38 118.5(7)
C72 C71 C70 116.7(6)
C72 C71 C79 122.0(5)
C70 C71 C79 121.3(5)
C19 N4 C13 104.3(5)
C19 N4 Ru1 142.4(4)
C13 N4 Ru1 113.3(4)
N9 C45 C46 131.9(6)
N9 C45 C50 107.2(6)
C46 C45 C50 120.9(6)
N8 C30 C31 121.2(6)
N8 C30 C29 114.8(5)
C31 C30 C29 124.0(6)
C85 C86 C87 120.9(7)
N16 C74 C75 121.0(6)
N16 C74 C73 114.3(5)
C75 C74 C73 124.7(6)
C37 C36 C35 120.8(7)
N13 C63 C62 130.4(6)
N13 C63 C58 107.2(6)
C62 C63 C58 122.4(6)
C37 C38 C43 118.1(6)
C37 C38 C39 122.5(7)
C43 C38 C39 119.4(7)
C79 C88 C87 122.1(6)
N7 C25 C26 121.0(6)
N7 C25 C24 112.7(5)
C26 C25 C24 126.3(6)
C2 C3 C4 121.4(7)
C36 C37 C38 122.1(7)
C25 C26 C27 119.4(6)
C40 C39 C38 119.9(8)
N12 C58 C59 131.2(7)
N12 C58 C63 110.0(6)
C59 C58 C63 118.8(7)
N6 C24 C23 119.6(6)
N6 C24 C25 115.4(6)
C23 C24 C25 124.9(6)
N11 C52 C53 120.7(7)
N11 C52 C51 112.1(6)
C53 C52 C51 127.3(7)
C84 C85 C86 119.1(7)
N4 C19 C18 131.4(7)
N4 C19 C14 107.4(6)
C18 C19 C14 121.2(7)
N16 C78 C77 124.5(7)
N5 C14 C15 130.2(7)
N5 C14 C19 110.1(6)
C15 C14 C19 119.6(7)
C4 C5 C6 117.5(8)
N2 C7 N1 116.3(6)
N2 C7 C8 128.3(6)
N1 C7 C8 115.1(6)
C54 C55 C56 119.3(7)
C22 C23 C24 120.1(7)
N11 C56 C55 120.4(7)
N11 C56 C57 111.6(6)
C55 C56 C57 128.0(7)
C3 C2 C1 116.5(7)
C68 C67 C66 120.5(7)
C83 C84 C85 121.7(7)
N1 C1 C2 130.6(6)
N1 C1 C6 107.9(6)
C2 C1 C6 121.3(6)
C62 C61 C60 120.3(8)
N14 C64 C65 124.2(7)
N8 C34 C33 121.9(6)
C16 C15 C14 117.5(7)
C61 C62 C63 116.9(7)
N3 C8 C9 122.7(6)
N3 C8 C7 111.6(6)
C9 C8 C7 125.7(7)
C46 C47 C48 121.7(7)
N5 C13 N4 114.8(6)
N5 C13 C12 128.0(6)
N4 C13 C12 117.2(6)
C49 C48 C47 121.8(8)
C60 C59 C58 118.5(8)
C22 C21 C20 119.1(7)
C76 C77 C78 118.4(7)
C76 C75 C74 120.5(7)
C52 C53 C54 117.7(7)
C17 C18 C19 117.8(7)
C48 C49 C50 118.0(7)
C41 C42 C43 121.7(8)
C67 C66 C65 118.1(7)
C32 C33 C34 120.3(7)
C10 C11 C12 119.3(7)
N3 C12 C11 120.0(6)
N3 C12 C13 111.7(5)
C11 C12 C13 128.3(6)
C75 C76 C77 119.4(7)
N6 C20 C21 122.3(7)
C30 C31 C32 121.2(7)
C40 C41 C42 119.7(9)
C64 C65 C66 119.2(7)
C18 C17 C16 121.6(7)
C59 C60 C61 123.0(7)
C5 C4 C3 121.9(7)
C55 C54 C53 120.9(7)
C15 C16 C17 122.3(7)
C11 C10 C9 120.8(7)
C39 C40 C41 121.4(8)
C21 C22 C23 119.5(8)
O1 C90 C89 124.9(13)
O1 C90 C91 118.8(12)
C89 C90 C91 116.3(11)
C33 C32 C31 117.7(7)
C10 C9 C8 117.3(7)

loop_
_geom_bond_atom_site_label_1
_geom_bond_atom_site_label_2
_geom_bond_distance
Ru1 N7 1.933(5)
Ru1 N3 1.995(5)
Ru1 N8 2.054(5)
Ru1 N1 2.061(5)
Ru1 N4 2.073(5)
Ru1 N6 2.077(6)
Ru2 N15 1.956(5)
Ru2 N11 2.024(5)
Ru2 N16 2.040(5)
Ru2 N14 2.053(5)
Ru2 N9 2.069(5)
Ru2 N13 2.096(6)
N7 C29 1.362(7)
N7 C25 1.374(7)
N15 C69 1.348(7)
N15 C73 1.368(7)
N3 C8 1.331(8)
N3 C12 1.369(7)
N14 C64 1.341(7)
N14 C68 1.396(8)
C79 C88 1.381(8)
C79 C80 1.415(8)
C79 C71 1.485(8)
N12 C57 1.334(8)
N12 C58 1.371(8)
N8 C34 1.350(8)
N8 C30 1.369(7)
N16 C78 1.353(8)
N16 C74 1.382(7)
C87 C86 1.392(8)
C87 C82 1.402(8)
C87 C88 1.408(8)
N2 C7 1.336(8)
N2 C6 1.389(8)
N10 C51 1.336(8)
N10 C50 1.381(8)
C69 C70 1.372(8)
C69 C68 1.474(8)
N6 C20 1.328(8)
N6 C24 1.364(7)
N5 C13 1.354(8)
N5 C14 1.368(8)
N9 C51 1.355(8)
N9 C45 1.369(8)
N1 C1 1.361(7)
N1 C7 1.383(7)
C72 C73 1.377(8)
C72 C71 1.391(8)
C35 C44 1.369(9)
C35 C36 1.414(9)
C35 C27 1.483(8)
C80 C81 1.364(8)
N13 C63 1.366(8)
N13 C57 1.374(8)
C82 C83 1.402(8)
C82 C81 1.428(8)
C28 C29 1.376(8)
C28 C27 1.409(8)
C68 C67 1.364(8)
C27 C26 1.418(9)
C83 C84 1.357(9)
C73 C74 1.454(8)
N11 C56 1.346(8)
N11 C52 1.360(8)
C57 C56 1.457(9)
C50 C49 1.404(9)
C50 C45 1.419(9)
C70 C71 1.406(8)
C6 C5 1.387(9)
C6 C1 1.411(9)
C51 C52 1.458(9)
C29 C30 1.468(8)
C46 C47 1.368(9)
C46 C45 1.394(9)
C44 C43 1.411(8)
C43 C42 1.388(10)
C43 C38 1.412(9)
N4 C19 1.372(8)
N4 C13 1.378(7)
C30 C31 1.369(9)
C86 C85 1.379(9)
C74 C75 1.390(8)
C36 C37 1.349(8)
C63 C62 1.401(9)
C63 C58 1.415(9)
C38 C37 1.408(10)
C38 C39 1.419(9)
C25 C26 1.375(8)
C25 C24 1.466(9)
C3 C2 1.396(9)
C3 C4 1.405(10)
C39 C40 1.355(11)
C58 C59 1.397(10)
C24 C23 1.383(9)
C52 C53 1.385(9)
C85 C84 1.379(9)
C19 C18 1.390(9)
C19 C14 1.421(9)
C78 C77 1.372(9)
C14 C15 1.403(10)
C5 C4 1.369(10)
C7 C8 1.483(9)
C55 C54 1.363(10)
C55 C56 1.386(9)
C23 C22 1.365(9)
C2 C1 1.397(8)
C67 C66 1.380(9)
C61 C62 1.382(9)
C61 C60 1.407(11)
C64 C65 1.368(9)
C34 C33 1.394(10)
C15 C16 1.378(10)
C8 C9 1.393(9)
C47 C48 1.403(10)
C13 C12 1.438(9)
C48 C49 1.356(10)
C59 C60 1.351(10)
C21 C22 1.359(9)
C21 C20 1.371(10)
C77 C76 1.371(10)
C75 C76 1.364(9)
C53 C54 1.404(10)
C18 C17 1.370(9)
C42 C41 1.381(10)
C66 C65 1.390(10)
C33 C32 1.361(9)
C11 C10 1.379(10)
C11 C12 1.386(8)
C31 C32 1.385(9)
C41 C40 1.367(12)
C17 C16 1.382(10)
C10 C9 1.380(9)
O1 C90 1.181(10)
C90 C89 1.424(14)
C90 C91 1.508(14)

loop_
_platon_squeeze_void_nr
_platon_squeeze_void_average_x
_platon_squeeze_void_average_y
_platon_squeeze_void_average_z
_platon_squeeze_void_volume
_platon_squeeze_void_count_electrons
_platon_squeeze_void_content
1 0.500 0.000 0.500 278 33 ' '
2 0.472 0.375 0.875 7 0 ' '
3 0.528 0.625 0.125 7 0 ' '
